data_1531556
loop_
_publ_author_name
'Hybler, J.'
'Durovic, S.'
'Fabry, J.'
'Petricek, V.'

_publ_section_title
;
 Refinement of the crystal structure of cronstedtite - 2H2
;
_journal_name_full 'Clays and Clay Minerals (29,1981-)'
_journal_page_first 601
_journal_page_last 613
_journal_volume 50
_journal_year 2002
_chemical_formula_sum 'Fe3.56 H4 O9 Si1.44'
_chemical_name_systematic 'Fe3 (Si1.44 Fe0.56) O5 (O H)4'
_space_group_IT_number 173
_symmetry_space_group_name_Hall 'P 6c'
_symmetry_space_group_name_H-M 'P 63'
_cell_angle_alpha 90
_cell_angle_beta 90
_cell_angle_gamma 120
_cell_formula_units_Z 2
_cell_length_a 5.5
_cell_length_b 5.5
_cell_length_c 14.163
_cell_volume 371.032
_citation_journal_id_ASTM CLCMAB
_cod_data_source_file Hybler_CLCMAB_2002_1115.cif
_cod_data_source_block H4Fe3.56O9Si1.44
_cod_original_cell_volume 371.0319
_cod_original_formula_sum 'H4 Fe3.56 O9 Si1.44'
_cod_database_code 1531556

loop_
_symmetry_equiv_pos_as_xyz
x,y,z
x-y,x,z+1/2
-y,x-y,z
-x,-y,z+1/2
-x+y,-x,z
y,-x+y,z+1/2

loop_
_atom_site_label
_atom_site_type_symbol
_atom_site_fract_x
_atom_site_fract_y
_atom_site_fract_z
_atom_site_occupancy
_atom_site_U_iso_or_equiv
Si2 Si+4 0.6667 0.3333 0.1997 0.99 0.0
O2 O-2 0 0 0.3258 1 0.0
Fe2 Fe+3 0.3332 0.0016 0.4 0.187 0.0
Fe4 Fe+3 0.6667 0.3333 0.1997 0.01 0.0
O4 O-2 0.3333 0.6667 0.3274 1 0.0
Fe3 Fe+3 0 0 0.2027 0.55 0.0
O1 O-2 0.3274 0.1019 0.1652 1 0.0
O5 O-2 0.333 0.334 0.4725 1 0.0
Si1 Si+4 0 0 0.2027 0.45 0.0
Fe1 Fe+2 0.3332 0.0016 0.4 0.813 0.0
H1 H+1 0.36 0.37 0.536 1 0.0
O3 O-2 0.6667 0.3333 0.3265 1 0.0
